data_7705556
loop_
_publ_author_name
'R\"osch, Andreas'
'Herzog, Christoph M.'
'Schreiner, Simon H. F.'
'G\"orls, Helmar'
'Kretschmer, Robert'

_publ_section_title
;
 Ditopic bis(<i>N</i>,<i>N</i>',<i>N</i>'-substituted 1,2-ethanediamine)
 ligands: synthesis and coordination chemistry.
;
_journal_issue 39
_journal_name_full 'Dalton transactions (Cambridge, England : 2003)'
_journal_page_first 13818
_journal_page_last 13828
_journal_paper_doi 10.1039/d0dt03124k
_journal_volume 49
_journal_year 2020
_chemical_absolute_configuration ad
_chemical_formula_moiety 'C36 H72 N6 O Si4 Sn2'
_chemical_formula_sum 'C36 H72 N6 O Si4 Sn2'
_chemical_formula_weight 954.73
_space_group_crystal_system orthorhombic
_space_group_IT_number 19
_space_group_name_Hall 'P 2ac 2ab'
_space_group_name_H-M_alt 'P 21 21 21'
_atom_sites_solution_hydrogens geom
_audit_creation_method SHELXL-2018/3
_audit_update_record
;
2020-08-31 deposited with the CCDC.	2020-09-24 downloaded from the CCDC.
;
_cell_angle_alpha 90
_cell_angle_beta 90
_cell_angle_gamma 90
_cell_formula_units_Z 4
_cell_length_a 13.8445(2)
_cell_length_b 17.9944(2)
_cell_length_c 18.8137(2)
_cell_measurement_reflns_used 30878
_cell_measurement_temperature 123(2)
_cell_measurement_theta_max 60.042
_cell_measurement_theta_min 3.069
_cell_volume 4686.93(10)
_computing_cell_refinement 'CrysAlisPro 1.171.38.43 (Rigaku OD, 2015)'
_computing_data_collection 'CrysAlisPro 1.171.38.43 (Rigaku OD, 2015)'
_computing_data_reduction 'CrysAlisPro 1.171.38.43 (Rigaku OD, 2015)'
_computing_molecular_graphics SHELXTL/PC
_computing_publication_material 'SHELXL-2018/3 (Sheldrick, 2018)'
_computing_structure_refinement 'SHELXL-2018/3 (Sheldrick, 2018)'
_computing_structure_solution 'SHELXT 2014/5 (Sheldrick, 2014)'
_diffrn_ambient_temperature 123(2)
_diffrn_measured_fraction_theta_full 1.000
_diffrn_measured_fraction_theta_max 0.990
_diffrn_measurement_device_type 'Xcalibur, AtlasS2, Gemini ultra'
_diffrn_measurement_method '\w scans'
_diffrn_radiation_type CuK\b
_diffrn_radiation_wavelength 1.39222
_diffrn_reflns_av_R_equivalents 0.0282
_diffrn_reflns_av_unetI/netI 0.0265
_diffrn_reflns_Laue_measured_fraction_full 1.000
_diffrn_reflns_Laue_measured_fraction_max 0.990
_diffrn_reflns_limit_h_max 15
_diffrn_reflns_limit_h_min -17
_diffrn_reflns_limit_k_max 22
_diffrn_reflns_limit_k_min -21
_diffrn_reflns_limit_l_max 22
_diffrn_reflns_limit_l_min -23
_diffrn_reflns_number 30878
_diffrn_reflns_point_group_measured_fraction_full 0.996
_diffrn_reflns_point_group_measured_fraction_max 0.978
_diffrn_reflns_theta_full 56.650
_diffrn_reflns_theta_max 60.042
_diffrn_reflns_theta_min 3.069
_diffrn_source 'micro-focus sealed X-ray tube'
_exptl_absorpt_coefficient_mu 7.295
_exptl_absorpt_correction_T_max 1.00000
_exptl_absorpt_correction_T_min 0.57541
_exptl_absorpt_correction_type multi-scan
_exptl_absorpt_process_details
; 
CrysAlisPro 1.171.38.43 (Rigaku Oxford Diffraction, 2015) 
Numerical absorption correction based on gaussian integration over 
   a multifaceted crystal model 
Empirical absorption correction using spherical harmonics, 
 implemented in SCALE3 ABSPACK scaling algorithm. 
;
_exptl_crystal_colour colourless
_exptl_crystal_density_diffrn 1.353
_exptl_crystal_density_method 'not measured'
_exptl_crystal_description prism
_exptl_crystal_F_000 1976
_exptl_crystal_size_max 0.088
_exptl_crystal_size_mid 0.082
_exptl_crystal_size_min 0.078
_refine_diff_density_max 0.385
_refine_diff_density_min -0.291
_refine_diff_density_rms 0.054
_refine_ls_abs_structure_details
; 
 Flack x determined using 3920 quotients [(I+)-(I-)]/[(I+)+(I-)] 
 (Parsons, Flack and Wagner, Acta Cryst. B69 (2013) 249-259). 
;
_refine_ls_abs_structure_Flack 0.004(2)
_refine_ls_extinction_method none
_refine_ls_goodness_of_fit_ref 1.040
_refine_ls_hydrogen_treatment constr
_refine_ls_matrix_type full
_refine_ls_number_parameters 458
_refine_ls_number_reflns 9256
_refine_ls_number_restraints 0
_refine_ls_restrained_S_all 1.040
_refine_ls_R_factor_all 0.0183
_refine_ls_R_factor_gt 0.0178
_refine_ls_shift/su_max 0.002
_refine_ls_shift/su_mean 0.000
_refine_ls_structure_factor_coef Fsqd
_refine_ls_weighting_details 'w=1/[\s^2^(Fo^2^)+(0.0214P)^2^+0.4139P] where P=(Fo^2^+2Fc^2^)/3'
_refine_ls_weighting_scheme calc
_refine_ls_wR_factor_gt 0.0428
_refine_ls_wR_factor_ref 0.0431
_reflns_Friedel_coverage 0.785
_reflns_Friedel_fraction_full 0.990
_reflns_Friedel_fraction_max 0.962
_reflns_number_gt 9096
_reflns_number_total 9256
_reflns_threshold_expression 'I > 2\s(I)'
_cod_data_source_file d0dt03124k2.cif
_cod_data_source_block FO7252_1mSnHMDS
_cod_depositor_comments 'Adding full bibliography for 7705549--7705563.cif.'
_cod_database_code 7705556
_shelx_shelxl_version_number 2018/3
_shelx_space_group_comment
; 
The symmetry employed for this shelxl refinement is uniquely defined 
by the following loop, which should always be used as a source of 
symmetry information in preference to the above space-group names. 
They are only intended as comments. 
;
_shelx_estimated_absorpt_t_min 0.566
_shelx_estimated_absorpt_t_max 0.600

loop_
_space_group_symop_operation_xyz
'x, y, z'
'-x+1/2, -y, z+1/2'
'-x, y+1/2, -z+1/2'
'x+1/2, -y+1/2, -z'

loop_
_atom_site_label
_atom_site_type_symbol
_atom_site_fract_x
_atom_site_fract_y
_atom_site_fract_z
_atom_site_U_iso_or_equiv
_atom_site_adp_type
_atom_site_occupancy
_atom_site_site_symmetry_order
_atom_site_calc_flag
_atom_site_refinement_flags_posn
_atom_site_refinement_flags_adp
_atom_site_refinement_flags_occupancy
_atom_site_disorder_assembly
_atom_site_disorder_group
Sn1 Sn 0.76427(2) 0.23124(2) 0.77598(2) 0.01917(5) Uani 1 1 d . . . . .
Sn2 Sn 0.50685(2) 0.21315(2) 0.69082(2) 0.01946(5) Uani 1 1 d . . . . .
Si1 Si 0.98229(6) 0.30725(4) 0.71412(4) 0.02574(18) Uani 1 1 d . . . . .
Si2 Si 0.87085(7) 0.37808(5) 0.83165(5) 0.02855(19) Uani 1 1 d . . . . .
Si3 Si 0.41563(7) 0.35270(5) 0.79520(5) 0.0303(2) Uani 1 1 d . . . . .
Si4 Si 0.41102(7) 0.19359(5) 0.84458(4) 0.0303(2) Uani 1 1 d . . . . .
O1 O 0.69778(15) 0.26925(10) 0.64748(10) 0.0211(4) Uani 1 1 d . . . . .
N1 N 0.8562(2) 0.13547(13) 0.83945(14) 0.0259(6) Uani 1 1 d . . . . .
N2 N 0.80068(19) 0.15175(12) 0.69583(13) 0.0226(5) Uani 1 1 d . . . . .
N3 N 0.88701(19) 0.30477(12) 0.77294(13) 0.0229(5) Uani 1 1 d . . . . .
N4 N 0.5011(2) 0.30567(12) 0.61735(12) 0.0222(5) Uani 1 1 d . . . . .
N5 N 0.36738(19) 0.18886(13) 0.62117(13) 0.0226(5) Uani 1 1 d . . . . .
N6 N 0.42226(19) 0.25869(13) 0.77726(13) 0.0255(5) Uani 1 1 d . . . . .
C1 C 0.9183(2) 0.10711(16) 0.78209(17) 0.0282(7) Uani 1 1 d . . . . .
H1A H 0.951494 0.061598 0.798733 0.034 Uiso 1 1 calc R U . . .
H1AB H 0.968368 0.144661 0.771064 0.034 Uiso 1 1 calc R U . . .
C2 C 0.8625(2) 0.08936(16) 0.71490(17) 0.0279(7) Uani 1 1 d . . . . .
H2A H 0.908133 0.079005 0.675631 0.033 Uiso 1 1 calc R U . . .
H2AB H 0.822472 0.044455 0.722522 0.033 Uiso 1 1 calc R U . . .
C3 C 0.7565(2) 0.14663(14) 0.63079(15) 0.0212(6) Uani 1 1 d . . . . .
C4 C 0.7612(3) 0.08313(15) 0.58674(16) 0.0272(7) Uani 1 1 d . . . . .
H4 H 0.796780 0.041111 0.602512 0.033 Uiso 1 1 calc R U . . .
C5 C 0.7156(3) 0.08021(17) 0.52135(17) 0.0302(7) Uani 1 1 d . . . . .
H5 H 0.719011 0.036075 0.493764 0.036 Uiso 1 1 calc R U . . .
C6 C 0.6652(2) 0.14072(17) 0.49581(16) 0.0269(7) Uani 1 1 d . . . . .
H6 H 0.634140 0.138497 0.450832 0.032 Uiso 1 1 calc R U . . .
C7 C 0.6604(2) 0.20495(17) 0.53666(15) 0.0248(6) Uani 1 1 d . . . . .
H7 H 0.626754 0.247204 0.519275 0.030 Uiso 1 1 calc R U . . .
C8 C 0.7044(2) 0.20750(15) 0.60229(14) 0.0201(6) Uani 1 1 d . . . . .
C9 C 0.6719(2) 0.33813(15) 0.61639(15) 0.0222(6) Uani 1 1 d . . . . .
C10 C 0.7463(3) 0.38775(16) 0.60474(16) 0.0277(7) Uani 1 1 d . . . . .
H10 H 0.810031 0.375695 0.619450 0.033 Uiso 1 1 calc R U . . .
C11 C 0.7281(3) 0.45527(16) 0.57155(17) 0.0323(8) Uani 1 1 d . . . . .
H11 H 0.778423 0.490437 0.564631 0.039 Uiso 1 1 calc R U . . .
C12 C 0.6358(3) 0.46999(16) 0.54898(17) 0.0309(8) Uani 1 1 d . . . . .
H12 H 0.623115 0.514699 0.523811 0.037 Uiso 1 1 calc R U . . .
C13 C 0.5609(3) 0.42090(16) 0.56219(16) 0.0268(7) Uani 1 1 d . . . . .
H13 H 0.497984 0.432792 0.545499 0.032 Uiso 1 1 calc R U . . .
C14 C 0.5750(2) 0.35339(16) 0.59986(15) 0.0224(6) Uani 1 1 d . . . . .
C15 C 0.4117(3) 0.31507(18) 0.57740(17) 0.0294(7) Uani 1 1 d . . . . .
H15A H 0.423448 0.303455 0.526698 0.035 Uiso 1 1 calc R U . . .
H15B H 0.390323 0.367464 0.580636 0.035 Uiso 1 1 calc R U . . .
C16 C 0.3336(2) 0.26514(17) 0.60562(17) 0.0284(7) Uani 1 1 d . . . . .
H16A H 0.306962 0.287182 0.649684 0.034 Uiso 1 1 calc R U . . .
H16B H 0.280595 0.262589 0.570345 0.034 Uiso 1 1 calc R U . . .
C17 C 0.9168(3) 0.16446(19) 0.89857(18) 0.0349(8) Uani 1 1 d . . . . .
H17A H 0.873578 0.186081 0.935049 0.042 Uiso 1 1 calc R U . . .
H17B H 0.957572 0.205199 0.879872 0.042 Uiso 1 1 calc R U . . .
C18 C 0.9822(3) 0.1076(2) 0.9345(2) 0.0505(11) Uani 1 1 d . . . . .
H18A H 1.017777 0.131532 0.973241 0.076 Uiso 1 1 calc R U . . .
H18B H 1.028006 0.087694 0.899615 0.076 Uiso 1 1 calc R U . . .
H18C H 0.942858 0.066985 0.953626 0.076 Uiso 1 1 calc R U . . .
C19 C 0.7856(3) 0.07831(17) 0.86230(18) 0.0326(8) Uani 1 1 d . . . . .
H19A H 0.821106 0.032563 0.875345 0.039 Uiso 1 1 calc R U . . .
H19B H 0.743118 0.066130 0.821585 0.039 Uiso 1 1 calc R U . . .
C20 C 0.7233(3) 0.1014(2) 0.9244(2) 0.0419(9) Uani 1 1 d . . . . .
H20A H 0.669850 0.066126 0.929726 0.063 Uiso 1 1 calc R U . . .
H20B H 0.697442 0.151251 0.915783 0.063 Uiso 1 1 calc R U . . .
H20C H 0.762283 0.101674 0.967844 0.063 Uiso 1 1 calc R U . . .
C21 C 0.3977(3) 0.15116(18) 0.55479(16) 0.0303(7) Uani 1 1 d . . . . .
H21A H 0.451880 0.179345 0.533540 0.036 Uiso 1 1 calc R U . . .
H21B H 0.343280 0.152458 0.520659 0.036 Uiso 1 1 calc R U . . .
C22 C 0.4289(3) 0.07126(19) 0.5648(2) 0.0394(9) Uani 1 1 d . . . . .
H22A H 0.455851 0.052284 0.520175 0.059 Uiso 1 1 calc R U . . .
H22B H 0.372996 0.041100 0.578517 0.059 Uiso 1 1 calc R U . . .
H22C H 0.478100 0.068652 0.602166 0.059 Uiso 1 1 calc R U . . .
C23 C 0.2910(2) 0.14787(17) 0.66051(17) 0.0276(7) Uani 1 1 d . . . . .
H23A H 0.276877 0.175017 0.705082 0.033 Uiso 1 1 calc R U . . .
H23B H 0.316542 0.098387 0.673755 0.033 Uiso 1 1 calc R U . . .
C24 C 0.1967(3) 0.1371(2) 0.6199(2) 0.0348(8) Uani 1 1 d . . . . .
H24A H 0.149236 0.112802 0.650817 0.052 Uiso 1 1 calc R U . . .
H24B H 0.208383 0.106021 0.578022 0.052 Uiso 1 1 calc R U . . .
H24C H 0.171750 0.185582 0.604822 0.052 Uiso 1 1 calc R U . . .
C25 C 0.9650(2) 0.25104(17) 0.63115(16) 0.0280(7) Uani 1 1 d . . . . .
H25A H 1.014431 0.264681 0.596244 0.042 Uiso 1 1 calc R U . . .
H25B H 0.900782 0.260993 0.611374 0.042 Uiso 1 1 calc R U . . .
H25C H 0.970665 0.198059 0.642483 0.042 Uiso 1 1 calc R U . . .
C26 C 1.0080(3) 0.40448(17) 0.68169(19) 0.0408(9) Uani 1 1 d . . . . .
H26A H 1.067717 0.404516 0.653726 0.061 Uiso 1 1 calc R U . . .
H26B H 1.015316 0.437805 0.722536 0.061 Uiso 1 1 calc R U . . .
H26C H 0.954308 0.421622 0.651964 0.061 Uiso 1 1 calc R U . . .
C27 C 1.0982(3) 0.2754(2) 0.7559(2) 0.0400(8) Uani 1 1 d . . . . .
H27A H 1.151585 0.283093 0.722557 0.060 Uiso 1 1 calc R U . . .
H27B H 1.093356 0.222484 0.767712 0.060 Uiso 1 1 calc R U . . .
H27C H 1.110093 0.304012 0.799388 0.060 Uiso 1 1 calc R U . . .
C28 C 0.9872(3) 0.4112(2) 0.8724(2) 0.0499(10) Uani 1 1 d . . . . .
H28A H 0.973853 0.452620 0.904786 0.075 Uiso 1 1 calc R U . . .
H28B H 1.031029 0.427931 0.834731 0.075 Uiso 1 1 calc R U . . .
H28C H 1.017274 0.370433 0.898831 0.075 Uiso 1 1 calc R U . . .
C29 C 0.7947(3) 0.3527(2) 0.91032(18) 0.0356(8) Uani 1 1 d . . . . .
H29A H 0.791055 0.395141 0.942897 0.053 Uiso 1 1 calc R U . . .
H29B H 0.823605 0.310212 0.934934 0.053 Uiso 1 1 calc R U . . .
H29C H 0.729533 0.339602 0.894274 0.053 Uiso 1 1 calc R U . . .
C30 C 0.8077(3) 0.45809(19) 0.7888(2) 0.0489(10) Uani 1 1 d . . . . .
H30A H 0.787858 0.493778 0.825293 0.073 Uiso 1 1 calc R U . . .
H30B H 0.750548 0.440033 0.763331 0.073 Uiso 1 1 calc R U . . .
H30C H 0.851552 0.482427 0.755144 0.073 Uiso 1 1 calc R U . . .
C31 C 0.5386(3) 0.3929(2) 0.8051(3) 0.0628(13) Uani 1 1 d . . . . .
H31A H 0.533526 0.446624 0.813051 0.094 Uiso 1 1 calc R U . . .
H31B H 0.575978 0.383625 0.761778 0.094 Uiso 1 1 calc R U . . .
H31C H 0.571137 0.369781 0.845727 0.094 Uiso 1 1 calc R U . . .
C32 C 0.3544(3) 0.41230(19) 0.7278(2) 0.0441(9) Uani 1 1 d . . . . .
H32A H 0.348578 0.463052 0.746215 0.066 Uiso 1 1 calc R U . . .
H32B H 0.289923 0.392372 0.717888 0.066 Uiso 1 1 calc R U . . .
H32C H 0.392527 0.412797 0.683931 0.066 Uiso 1 1 calc R U . . .
C33 C 0.3431(4) 0.3733(3) 0.8773(2) 0.0566(12) Uani 1 1 d . . . . .
H33A H 0.345600 0.426702 0.887328 0.085 Uiso 1 1 calc R U . . .
H33B H 0.369936 0.345718 0.917581 0.085 Uiso 1 1 calc R U . . .
H33C H 0.275839 0.358239 0.869649 0.085 Uiso 1 1 calc R U . . .
C34 C 0.4551(3) 0.09940(18) 0.8161(2) 0.0427(9) Uani 1 1 d . . . . .
H34A H 0.438535 0.062627 0.852514 0.064 Uiso 1 1 calc R U . . .
H34B H 0.525352 0.100795 0.809835 0.064 Uiso 1 1 calc R U . . .
H34C H 0.424394 0.085665 0.771017 0.064 Uiso 1 1 calc R U . . .
C35 C 0.4852(3) 0.2159(2) 0.92537(17) 0.0445(9) Uani 1 1 d . . . . .
H35A H 0.487968 0.172328 0.956507 0.067 Uiso 1 1 calc R U . . .
H35B H 0.455676 0.257529 0.951014 0.067 Uiso 1 1 calc R U . . .
H35C H 0.550814 0.229619 0.910745 0.067 Uiso 1 1 calc R U . . .
C36 C 0.2828(3) 0.1797(2) 0.8737(2) 0.0481(10) Uani 1 1 d . . . . .
H36A H 0.280832 0.143744 0.912806 0.072 Uiso 1 1 calc R U . . .
H36B H 0.244563 0.160792 0.833703 0.072 Uiso 1 1 calc R U . . .
H36C H 0.255851 0.227155 0.889718 0.072 Uiso 1 1 calc R U . . .

loop_
_atom_site_aniso_label
_atom_site_aniso_U_11
_atom_site_aniso_U_22
_atom_site_aniso_U_33
_atom_site_aniso_U_23
_atom_site_aniso_U_13
_atom_site_aniso_U_12
Sn1 0.02329(10) 0.01604(8) 0.01818(8) -0.00095(7) 0.00011(7) 0.00021(7)
Sn2 0.02312(10) 0.01865(8) 0.01659(8) 0.00298(6) 0.00041(8) 0.00166(7)
Si1 0.0264(5) 0.0230(3) 0.0278(4) -0.0046(3) 0.0043(4) -0.0031(3)
Si2 0.0342(5) 0.0222(4) 0.0293(4) -0.0091(3) 0.0040(4) -0.0033(3)
Si3 0.0343(5) 0.0271(4) 0.0293(5) -0.0047(3) -0.0011(4) 0.0072(4)
Si4 0.0357(5) 0.0357(5) 0.0196(4) 0.0073(3) 0.0045(4) 0.0066(4)
O1 0.0282(11) 0.0156(9) 0.0193(9) -0.0003(8) -0.0006(8) 0.0024(8)
N1 0.0319(16) 0.0197(12) 0.0262(13) 0.0001(10) -0.0074(12) 0.0012(11)
N2 0.0294(14) 0.0160(10) 0.0223(11) -0.0004(9) -0.0005(11) 0.0030(9)
N3 0.0273(14) 0.0185(11) 0.0228(11) -0.0035(10) 0.0020(11) -0.0020(9)
N4 0.0253(14) 0.0208(10) 0.0204(11) 0.0039(8) -0.0016(11) 0.0025(11)
N5 0.0245(14) 0.0221(12) 0.0212(12) 0.0023(10) -0.0010(11) 0.0005(10)
N6 0.0307(15) 0.0269(12) 0.0189(11) 0.0000(11) 0.0031(11) 0.0041(10)
C1 0.0320(18) 0.0216(13) 0.0311(16) -0.0004(13) -0.0058(15) 0.0052(12)
C2 0.037(2) 0.0187(13) 0.0283(16) -0.0018(12) -0.0021(14) 0.0038(12)
C3 0.0237(17) 0.0178(12) 0.0222(13) -0.0017(10) 0.0029(13) -0.0026(12)
C4 0.0362(19) 0.0178(13) 0.0275(15) -0.0025(11) -0.0009(15) -0.0001(13)
C5 0.041(2) 0.0227(14) 0.0267(15) -0.0087(12) 0.0031(15) -0.0046(14)
C6 0.0316(18) 0.0312(15) 0.0180(14) -0.0037(12) 0.0022(13) -0.0049(13)
C7 0.0270(17) 0.0263(15) 0.0210(14) 0.0025(12) 0.0028(12) -0.0004(13)
C8 0.0239(16) 0.0171(12) 0.0193(12) -0.0034(11) 0.0037(12) -0.0025(11)
C9 0.0322(18) 0.0169(13) 0.0174(13) -0.0002(10) 0.0025(12) 0.0021(12)
C10 0.0328(19) 0.0232(14) 0.0271(14) -0.0036(11) 0.0052(15) -0.0008(13)
C11 0.044(2) 0.0195(14) 0.0337(17) -0.0008(12) 0.0123(17) -0.0048(14)
C12 0.049(2) 0.0175(14) 0.0257(16) 0.0030(12) 0.0108(15) 0.0031(14)
C13 0.0352(19) 0.0218(14) 0.0233(15) 0.0026(12) 0.0023(14) 0.0055(13)
C14 0.0303(18) 0.0206(14) 0.0165(13) -0.0004(11) 0.0028(12) 0.0019(12)
C15 0.0348(19) 0.0273(15) 0.0261(15) 0.0054(13) -0.0083(14) 0.0023(14)
C16 0.0283(17) 0.0263(15) 0.0306(15) 0.0045(13) -0.0080(13) 0.0005(14)
C17 0.042(2) 0.0310(17) 0.0314(17) -0.0040(14) -0.0120(16) 0.0042(15)
C18 0.064(3) 0.046(2) 0.042(2) -0.0059(17) -0.027(2) 0.015(2)
C19 0.042(2) 0.0242(15) 0.0310(16) 0.0069(13) -0.0048(15) -0.0001(14)
C20 0.049(2) 0.0371(18) 0.0393(19) 0.0139(15) 0.0017(18) 0.0049(17)
C21 0.033(2) 0.0357(17) 0.0226(15) -0.0039(13) -0.0017(14) -0.0034(15)
C22 0.045(2) 0.0328(18) 0.040(2) -0.0130(15) 0.0020(17) -0.0003(16)
C23 0.0279(19) 0.0265(15) 0.0284(15) 0.0023(13) 0.0023(14) -0.0005(13)
C24 0.0286(19) 0.0359(18) 0.0398(19) 0.0035(15) -0.0041(15) -0.0045(14)
C25 0.0287(18) 0.0282(15) 0.0273(15) -0.0036(12) 0.0059(13) -0.0006(12)
C26 0.050(2) 0.0301(16) 0.0420(19) -0.0049(14) 0.016(2) -0.0125(16)
C27 0.0284(19) 0.046(2) 0.0455(19) -0.0121(17) -0.0008(16) 0.0008(17)
C28 0.046(3) 0.054(2) 0.050(2) -0.0260(18) 0.004(2) -0.017(2)
C29 0.042(2) 0.0365(17) 0.0283(16) -0.0135(14) 0.0024(15) -0.0018(15)
C30 0.072(3) 0.0250(16) 0.050(2) -0.0056(15) 0.007(2) 0.0104(17)
C31 0.047(3) 0.039(2) 0.103(4) -0.023(2) -0.014(3) 0.0021(18)
C32 0.060(3) 0.0269(16) 0.045(2) -0.0014(16) -0.001(2) 0.0114(16)
C33 0.082(4) 0.052(2) 0.036(2) -0.0071(18) 0.013(2) 0.025(2)
C34 0.063(3) 0.0335(17) 0.0322(18) 0.0152(15) 0.0108(18) 0.0064(17)
C35 0.051(2) 0.057(2) 0.0260(15) 0.0052(15) -0.0034(16) 0.017(2)
C36 0.045(2) 0.063(2) 0.0365(19) 0.0169(18) 0.0066(18) 0.004(2)

loop_
_atom_type_symbol
_atom_type_description
_atom_type_scat_dispersion_real
_atom_type_scat_dispersion_imag
_atom_type_scat_source
C C 0.0158 0.0077 'International Tables Vol C Tables 4.2.6.8 and 6.1.1.4'
H H 0.0000 0.0000 'International Tables Vol C Tables 4.2.6.8 and 6.1.1.4'
N N 0.0275 0.0152 'International Tables Vol C Tables 4.2.6.8 and 6.1.1.4'
O O 0.0434 0.0271 'International Tables Vol C Tables 4.2.6.8 and 6.1.1.4'
Si Si 0.2294 0.2764 'International Tables Vol C Tables 4.2.6.8 and 6.1.1.4'
Sn Sn 0.1033 4.6503 'International Tables Vol C Tables 4.2.6.8 and 6.1.1.4'

loop_
_geom_angle_atom_site_label_1
_geom_angle_atom_site_label_2
_geom_angle_atom_site_label_3
_geom_angle
_geom_angle_site_symmetry_1
_geom_angle_site_symmetry_3
_geom_angle_publ_flag
N2 Sn1 N3 101.89(9) . . ?
N2 Sn1 N1 75.58(9) . . ?
N3 Sn1 N1 92.02(9) . . ?
N6 Sn2 N4 99.71(9) . . ?
N6 Sn2 N5 92.54(9) . . ?
N4 Sn2 N5 76.08(9) . . ?
N3 Si1 C25 115.02(14) . . ?
N3 Si1 C27 112.18(15) . . ?
C25 Si1 C27 107.07(15) . . ?
N3 Si1 C26 112.10(14) . . ?
C25 Si1 C26 104.78(15) . . ?
C27 Si1 C26 104.92(19) . . ?
N3 Si2 C30 111.80(16) . . ?
N3 Si2 C29 112.98(14) . . ?
C30 Si2 C29 105.39(18) . . ?
N3 Si2 C28 112.96(16) . . ?
C30 Si2 C28 109.4(2) . . ?
C29 Si2 C28 103.73(18) . . ?
N6 Si3 C31 110.62(16) . . ?
N6 Si3 C32 117.04(15) . . ?
C31 Si3 C32 105.1(2) . . ?
N6 Si3 C33 112.47(18) . . ?
C31 Si3 C33 109.3(2) . . ?
C32 Si3 C33 101.66(19) . . ?
N6 Si4 C36 112.89(15) . . ?
N6 Si4 C35 113.44(16) . . ?
C36 Si4 C35 108.09(18) . . ?
N6 Si4 C34 111.84(14) . . ?
C36 Si4 C34 105.7(2) . . ?
C35 Si4 C34 104.26(18) . . ?
C8 O1 C9 117.4(2) . . ?
C1 N1 C19 110.9(2) . . ?
C1 N1 C17 109.9(3) . . ?
C19 N1 C17 113.5(3) . . ?
C1 N1 Sn1 100.94(17) . . ?
C19 N1 Sn1 106.63(19) . . ?
C17 N1 Sn1 114.22(18) . . ?
C3 N2 C2 115.5(2) . . ?
C3 N2 Sn1 124.70(19) . . ?
C2 N2 Sn1 118.71(19) . . ?
Si1 N3 Si2 119.22(14) . . ?
Si1 N3 Sn1 129.57(13) . . ?
Si2 N3 Sn1 110.39(13) . . ?
C14 N4 C15 115.8(2) . . ?
C14 N4 Sn2 127.3(2) . . ?
C15 N4 Sn2 116.69(19) . . ?
C16 N5 C21 110.3(2) . . ?
C16 N5 C23 109.5(2) . . ?
C21 N5 C23 113.2(2) . . ?
C16 N5 Sn2 101.29(17) . . ?
C21 N5 Sn2 108.6(2) . . ?
C23 N5 Sn2 113.26(18) . . ?
Si3 N6 Si4 120.97(14) . . ?
Si3 N6 Sn2 123.10(13) . . ?
Si4 N6 Sn2 109.99(12) . . ?
N1 C1 C2 112.8(3) . . ?
N1 C1 H1A 109.0 . . ?
C2 C1 H1A 109.0 . . ?
N1 C1 H1AB 109.0 . . ?
C2 C1 H1AB 109.0 . . ?
H1A C1 H1AB 107.8 . . ?
N2 C2 C1 110.0(2) . . ?
N2 C2 H2A 109.7 . . ?
C1 C2 H2A 109.7 . . ?
N2 C2 H2AB 109.7 . . ?
C1 C2 H2AB 109.7 . . ?
H2A C2 H2AB 108.2 . . ?
N2 C3 C4 123.9(3) . . ?
N2 C3 C8 120.9(2) . . ?
C4 C3 C8 115.2(3) . . ?
C5 C4 C3 122.1(3) . . ?
C5 C4 H4 119.0 . . ?
C3 C4 H4 119.0 . . ?
C6 C5 C4 120.7(3) . . ?
C6 C5 H5 119.7 . . ?
C4 C5 H5 119.7 . . ?
C5 C6 C7 119.2(3) . . ?
C5 C6 H6 120.4 . . ?
C7 C6 H6 120.4 . . ?
C8 C7 C6 120.2(3) . . ?
C8 C7 H7 119.9 . . ?
C6 C7 H7 119.9 . . ?
C7 C8 O1 122.8(3) . . ?
C7 C8 C3 122.6(3) . . ?
O1 C8 C3 114.6(2) . . ?
C10 C9 C14 123.4(3) . . ?
C10 C9 O1 116.3(3) . . ?
C14 C9 O1 120.3(3) . . ?
C9 C10 C11 120.1(3) . . ?
C9 C10 H10 119.9 . . ?
C11 C10 H10 119.9 . . ?
C12 C11 C10 118.5(3) . . ?
C12 C11 H11 120.8 . . ?
C10 C11 H11 120.8 . . ?
C11 C12 C13 121.3(3) . . ?
C11 C12 H12 119.4 . . ?
C13 C12 H12 119.4 . . ?
C12 C13 C14 122.1(3) . . ?
C12 C13 H13 118.9 . . ?
C14 C13 H13 118.9 . . ?
N4 C14 C9 122.4(3) . . ?
N4 C14 C13 123.5(3) . . ?
C9 C14 C13 114.1(3) . . ?
N4 C15 C16 111.1(2) . . ?
N4 C15 H15A 109.4 . . ?
C16 C15 H15A 109.4 . . ?
N4 C15 H15B 109.4 . . ?
C16 C15 H15B 109.4 . . ?
H15A C15 H15B 108.0 . . ?
N5 C16 C15 113.4(3) . . ?
N5 C16 H16A 108.9 . . ?
C15 C16 H16A 108.9 . . ?
N5 C16 H16B 108.9 . . ?
C15 C16 H16B 108.9 . . ?
H16A C16 H16B 107.7 . . ?
N1 C17 C18 115.5(3) . . ?
N1 C17 H17A 108.4 . . ?
C18 C17 H17A 108.4 . . ?
N1 C17 H17B 108.4 . . ?
C18 C17 H17B 108.4 . . ?
H17A C17 H17B 107.5 . . ?
C17 C18 H18A 109.5 . . ?
C17 C18 H18B 109.5 . . ?
H18A C18 H18B 109.5 . . ?
C17 C18 H18C 109.5 . . ?
H18A C18 H18C 109.5 . . ?
H18B C18 H18C 109.5 . . ?
N1 C19 C20 114.2(3) . . ?
N1 C19 H19A 108.7 . . ?
C20 C19 H19A 108.7 . . ?
N1 C19 H19B 108.7 . . ?
C20 C19 H19B 108.7 . . ?
H19A C19 H19B 107.6 . . ?
C19 C20 H20A 109.5 . . ?
C19 C20 H20B 109.5 . . ?
H20A C20 H20B 109.5 . . ?
C19 C20 H20C 109.5 . . ?
H20A C20 H20C 109.5 . . ?
H20B C20 H20C 109.5 . . ?
N5 C21 C22 114.3(3) . . ?
N5 C21 H21A 108.7 . . ?
C22 C21 H21A 108.7 . . ?
N5 C21 H21B 108.7 . . ?
C22 C21 H21B 108.7 . . ?
H21A C21 H21B 107.6 . . ?
C21 C22 H22A 109.5 . . ?
C21 C22 H22B 109.5 . . ?
H22A C22 H22B 109.5 . . ?
C21 C22 H22C 109.5 . . ?
H22A C22 H22C 109.5 . . ?
H22B C22 H22C 109.5 . . ?
N5 C23 C24 115.0(3) . . ?
N5 C23 H23A 108.5 . . ?
C24 C23 H23A 108.5 . . ?
N5 C23 H23B 108.5 . . ?
C24 C23 H23B 108.5 . . ?
H23A C23 H23B 107.5 . . ?
C23 C24 H24A 109.5 . . ?
C23 C24 H24B 109.5 . . ?
H24A C24 H24B 109.5 . . ?
C23 C24 H24C 109.5 . . ?
H24A C24 H24C 109.5 . . ?
H24B C24 H24C 109.5 . . ?
Si1 C25 H25A 109.5 . . ?
Si1 C25 H25B 109.5 . . ?
H25A C25 H25B 109.5 . . ?
Si1 C25 H25C 109.5 . . ?
H25A C25 H25C 109.5 . . ?
H25B C25 H25C 109.5 . . ?
Si1 C26 H26A 109.5 . . ?
Si1 C26 H26B 109.5 . . ?
H26A C26 H26B 109.5 . . ?
Si1 C26 H26C 109.5 . . ?
H26A C26 H26C 109.5 . . ?
H26B C26 H26C 109.5 . . ?
Si1 C27 H27A 109.5 . . ?
Si1 C27 H27B 109.5 . . ?
H27A C27 H27B 109.5 . . ?
Si1 C27 H27C 109.5 . . ?
H27A C27 H27C 109.5 . . ?
H27B C27 H27C 109.5 . . ?
Si2 C28 H28A 109.5 . . ?
Si2 C28 H28B 109.5 . . ?
H28A C28 H28B 109.5 . . ?
Si2 C28 H28C 109.5 . . ?
H28A C28 H28C 109.5 . . ?
H28B C28 H28C 109.5 . . ?
Si2 C29 H29A 109.5 . . ?
Si2 C29 H29B 109.5 . . ?
H29A C29 H29B 109.5 . . ?
Si2 C29 H29C 109.5 . . ?
H29A C29 H29C 109.5 . . ?
H29B C29 H29C 109.5 . . ?
Si2 C30 H30A 109.5 . . ?
Si2 C30 H30B 109.5 . . ?
H30A C30 H30B 109.5 . . ?
Si2 C30 H30C 109.5 . . ?
H30A C30 H30C 109.5 . . ?
H30B C30 H30C 109.5 . . ?
Si3 C31 H31A 109.5 . . ?
Si3 C31 H31B 109.5 . . ?
H31A C31 H31B 109.5 . . ?
Si3 C31 H31C 109.5 . . ?
H31A C31 H31C 109.5 . . ?
H31B C31 H31C 109.5 . . ?
Si3 C32 H32A 109.5 . . ?
Si3 C32 H32B 109.5 . . ?
H32A C32 H32B 109.5 . . ?
Si3 C32 H32C 109.5 . . ?
H32A C32 H32C 109.5 . . ?
H32B C32 H32C 109.5 . . ?
Si3 C33 H33A 109.5 . . ?
Si3 C33 H33B 109.5 . . ?
H33A C33 H33B 109.5 . . ?
Si3 C33 H33C 109.5 . . ?
H33A C33 H33C 109.5 . . ?
H33B C33 H33C 109.5 . . ?
Si4 C34 H34A 109.5 . . ?
Si4 C34 H34B 109.5 . . ?
H34A C34 H34B 109.5 . . ?
Si4 C34 H34C 109.5 . . ?
H34A C34 H34C 109.5 . . ?
H34B C34 H34C 109.5 . . ?
Si4 C35 H35A 109.5 . . ?
Si4 C35 H35B 109.5 . . ?
H35A C35 H35B 109.5 . . ?
Si4 C35 H35C 109.5 . . ?
H35A C35 H35C 109.5 . . ?
H35B C35 H35C 109.5 . . ?
Si4 C36 H36A 109.5 . . ?
Si4 C36 H36B 109.5 . . ?
H36A C36 H36B 109.5 . . ?
Si4 C36 H36C 109.5 . . ?
H36A C36 H36C 109.5 . . ?
H36B C36 H36C 109.5 . . ?

loop_
_geom_bond_atom_site_label_1
_geom_bond_atom_site_label_2
_geom_bond_distance
_geom_bond_site_symmetry_2
_geom_bond_publ_flag
Sn1 N2 2.139(2) . ?
Sn1 N3 2.154(2) . ?
Sn1 N1 2.453(2) . ?
Sn2 N6 2.165(2) . ?
Sn2 N4 2.165(2) . ?
Sn2 N5 2.374(3) . ?
Si1 N3 1.722(3) . ?
Si1 C25 1.875(3) . ?
Si1 C27 1.876(4) . ?
Si1 C26 1.887(3) . ?
Si2 N3 1.735(2) . ?
Si2 C30 1.868(4) . ?
Si2 C29 1.874(4) . ?
Si2 C28 1.881(4) . ?
Si3 N6 1.728(3) . ?
Si3 C31 1.860(4) . ?
Si3 C32 1.864(4) . ?
Si3 C33 1.879(4) . ?
Si4 N6 1.732(3) . ?
Si4 C36 1.875(4) . ?
Si4 C35 1.878(4) . ?
Si4 C34 1.880(4) . ?
O1 C8 1.402(3) . ?
O1 C9 1.417(3) . ?
N1 C1 1.471(4) . ?
N1 C19 1.483(4) . ?
N1 C17 1.487(4) . ?
N2 C3 1.371(4) . ?
N2 C2 1.456(4) . ?
N4 C14 1.375(4) . ?
N4 C15 1.458(4) . ?
N5 C16 1.480(4) . ?
N5 C21 1.482(4) . ?
N5 C23 1.486(4) . ?
C1 C2 1.516(4) . ?
C1 H1A 0.9900 . ?
C1 H1AB 0.9900 . ?
C2 H2A 0.9900 . ?
C2 H2AB 0.9900 . ?
C3 C4 1.413(4) . ?
C3 C8 1.417(4) . ?
C4 C5 1.384(5) . ?
C4 H4 0.9500 . ?
C5 C6 1.379(5) . ?
C5 H5 0.9500 . ?
C6 C7 1.390(4) . ?
C6 H6 0.9500 . ?
C7 C8 1.377(4) . ?
C7 H7 0.9500 . ?
C9 C10 1.380(4) . ?
C9 C14 1.405(5) . ?
C10 C11 1.389(4) . ?
C10 H10 0.9500 . ?
C11 C12 1.372(5) . ?
C11 H11 0.9500 . ?
C12 C13 1.385(5) . ?
C12 H12 0.9500 . ?
C13 C14 1.420(4) . ?
C13 H13 0.9500 . ?
C15 C16 1.503(5) . ?
C15 H15A 0.9900 . ?
C15 H15B 0.9900 . ?
C16 H16A 0.9900 . ?
C16 H16B 0.9900 . ?
C17 C18 1.524(5) . ?
C17 H17A 0.9900 . ?
C17 H17B 0.9900 . ?
C18 H18A 0.9800 . ?
C18 H18B 0.9800 . ?
C18 H18C 0.9800 . ?
C19 C20 1.509(5) . ?
C19 H19A 0.9900 . ?
C19 H19B 0.9900 . ?
C20 H20A 0.9800 . ?
C20 H20B 0.9800 . ?
C20 H20C 0.9800 . ?
C21 C22 1.513(5) . ?
C21 H21A 0.9900 . ?
C21 H21B 0.9900 . ?
C22 H22A 0.9800 . ?
C22 H22B 0.9800 . ?
C22 H22C 0.9800 . ?
C23 C24 1.525(5) . ?
C23 H23A 0.9900 . ?
C23 H23B 0.9900 . ?
C24 H24A 0.9800 . ?
C24 H24B 0.9800 . ?
C24 H24C 0.9800 . ?
C25 H25A 0.9800 . ?
C25 H25B 0.9800 . ?
C25 H25C 0.9800 . ?
C26 H26A 0.9800 . ?
C26 H26B 0.9800 . ?
C26 H26C 0.9800 . ?
C27 H27A 0.9800 . ?
C27 H27B 0.9800 . ?
C27 H27C 0.9800 . ?
C28 H28A 0.9800 . ?
C28 H28B 0.9800 . ?
C28 H28C 0.9800 . ?
C29 H29A 0.9800 . ?
C29 H29B 0.9800 . ?
C29 H29C 0.9800 . ?
C30 H30A 0.9800 . ?
C30 H30B 0.9800 . ?
C30 H30C 0.9800 . ?
C31 H31A 0.9800 . ?
C31 H31B 0.9800 . ?
C31 H31C 0.9800 . ?
C32 H32A 0.9800 . ?
C32 H32B 0.9800 . ?
C32 H32C 0.9800 . ?
C33 H33A 0.9800 . ?
C33 H33B 0.9800 . ?
C33 H33C 0.9800 . ?
C34 H34A 0.9800 . ?
C34 H34B 0.9800 . ?
C34 H34C 0.9800 . ?
C35 H35A 0.9800 . ?
C35 H35B 0.9800 . ?
C35 H35C 0.9800 . ?
C36 H36A 0.9800 . ?
C36 H36B 0.9800 . ?
C36 H36C 0.9800 . ?
